data_2002449
loop_
_publ_author_name
'Lalla, A'
'Mueller-Buschbaum, Hk'

_publ_section_title
;
Zur Atomverteilung in Ba2 Sr In2 O6 mit einem Beitrag zur Existenz des
Calciumferrat(III)-Typs bei Oxoindaten
;
_journal_name_full
;
Zeitschrift fuer Anorganische und Allgemeine Chemie
;
_journal_page_first 117
_journal_page_last 122
_journal_paper_doi 10.1002/zaac.19905880115
_journal_volume 588
_journal_year 1990
_chemical_formula_structural 'Sr0.93 Ba0.07 In2 O4'
_chemical_formula_sum 'Ba0.07 In2 O4 Sr0.93'
_chemical_name_systematic 'Strontium barium indium oxide (0.9/.1/2/4)'
_space_group_IT_number 62
_symmetry_cell_setting orthorhombic
_symmetry_Int_Tables_number 62
_symmetry_space_group_name_Hall '-P 2ac 2n'
_symmetry_space_group_name_H-M 'P n m a'
_cell_angle_alpha 90
_cell_angle_beta 90
_cell_angle_gamma 90
_cell_formula_units_Z 4
_cell_length_a 9.858(3)
_cell_length_b 3.273(1)
_cell_length_c 11.520(4)
_cell_volume 371.7
_refine_ls_R_factor_all 0.04
_cod_original_formula_sum 'Ba.07 In2 O4 Sr.93'
_cod_database_code 2002449

loop_
_symmetry_equiv_pos_as_xyz
x,y,z
1/2+x,1/2-y,1/2-z
-x,1/2+y,-z
1/2-x,-y,1/2+z
-x,-y,-z
1/2-x,1/2+y,1/2+z
x,1/2-y,z
1/2+x,y,1/2-z

loop_
_atom_site_aniso_label
_atom_site_aniso_B_11
_atom_site_aniso_B_12
_atom_site_aniso_B_13
_atom_site_aniso_B_22
_atom_site_aniso_B_23
_atom_site_aniso_B_33
Sr1 0.55(8) 0. .00(8) 0.40(8) 0. 0.40(8)
Ba1 0.55(8) 0. .00(8) 0.40(8) 0. 0.40(8)
In1 0.55(8) 0. 0.08(8) 0.32(8) 0. 0.24(8)
In2 0.55(8) 0. 0.08(8) 0.32(8) 0. 0.24(8)
O1 0.71(32) 0. -0.08(32) 1.11(40) 0. 0.4(4)
O2 0.87(32) 0. -0.08(32) 0.08(32) 0. 0.24(40)
O3 0.95(40) 0. 0.24(32) 1.03(48) 0. 0.16(32)
O4 0.87(40) 0. -0.24(32) 0.71(40) 0. 0.16(32)

loop_
_atom_site_label
_atom_site_type_symbol
_atom_site_symmetry_multiplicity
_atom_site_Wyckoff_symbol
_atom_site_fract_x
_atom_site_fract_y
_atom_site_fract_z
_atom_site_occupancy
_atom_site_attached_hydrogens
_atom_site_calc_flag
Sr1 Sr2+ 4 c 0.7556(2) 0.25 0.6524(1) 0.93 0 d
Ba1 Ba2+ 4 c 0.7556(2) 0.25 0.6524(1) 0.07 0 d
In1 In3+ 4 c 0.4193(1) 0.25 0.1064(1) 1. 0 d
In2 In3+ 4 c 0.4301(1) 0.25 0.6110(1) 1. 0 d
O1 O2- 4 c 0.207(1) 0.25 0.164(1) 1. 0 d
O2 O2- 4 c 0.119(1) 0.25 0.479(1) 1. 0 d
O3 O2- 4 c 0.523(1) 0.25 0.781(1) 1. 0 d
O4 O2- 4 c 0.421(1) 0.25 0.427(1) 1. 0 d

loop_
_atom_type_symbol
_atom_type_oxidation_number
Sr2+ 2.000
Ba2+ 2.000
In3+ 3.000
O2- -2.000
